data_1527568
loop_
_publ_author_name
'Iglesias, J.E.'
'Pachali, K.E.'
'Steinfink, H.'

_publ_section_title
;
 The crystal structures and phase transition of alpha and beta Ba Cu4 S3
;
_journal_name_full 'Materials Research Bulletin'
_journal_page_first 1247
_journal_page_last 1258
_journal_volume 7
_journal_year 1972
_chemical_formula_sum 'Ba Cu4 S3'
_space_group_IT_number 63
_symmetry_space_group_name_Hall '-C 2c 2'
_symmetry_space_group_name_H-M 'C m c m'
_cell_angle_alpha 90
_cell_angle_beta 90
_cell_angle_gamma 90
_cell_formula_units_Z 4
_cell_length_a 4.0584
_cell_length_b 13.8637
_cell_length_c 10.3733
_cell_volume 583.648
_citation_journal_id_ASTM MRBUAC
_cod_data_source_file Iglesias_MRBUAC_1972_1269.cif
_cod_data_source_block Ba1Cu4S3
_cod_original_cell_volume 583.6479
_cod_original_formula_sum 'Ba1 Cu4 S3'
_cod_database_code 1527568

loop_
_symmetry_equiv_pos_as_xyz
x,y,z
-x,-y,z+1/2
x,-y,-z
-x,y,-z+1/2
-x,-y,-z
x,y,-z-1/2
-x,y,z
x,-y,z-1/2
x+1/2,y+1/2,z
-x+1/2,-y+1/2,z+1/2
x+1/2,-y+1/2,-z
-x+1/2,y+1/2,-z+1/2
-x+1/2,-y+1/2,-z
x+1/2,y+1/2,-z-1/2
-x+1/2,y+1/2,z
x+1/2,-y+1/2,z-1/2

loop_
_atom_site_label
_atom_site_type_symbol
_atom_site_fract_x
_atom_site_fract_y
_atom_site_fract_z
_atom_site_occupancy
_atom_site_U_iso_or_equiv
Cu1 Cu+1 0 0.1076 0.5309 1 0.0
Ba1 Ba+2 0 0.2456 0.25 1 0.0
S2 S-2 0 0.0684 0.75 1 0.0
S1 S-2 0.5 0.1492 0.4464 1 0.0
Cu2 Cu+1 0.5 -0.0023 0.3732 1 0.0
